data_2002871
loop_
_publ_author_name
'Wilkens, J'
'Mueller-Buschbaum, Hk'

_publ_section_title
;
Ba12 Ir(12-x) Nb(x) O36 (x=2.4) - Eine neue Vervindung mit 12R-
Perowskit-Stapelvariante
;
_journal_name_full 'Journal of Alloys Compd.'
_journal_page_first 141
_journal_page_last 146
_journal_paper_doi 10.1016/0925-8388(91)90019-R
_journal_volume 176
_journal_year 1991
_chemical_formula_structural 'Ba12 Ir9.6 Nb2.4 O36'
_chemical_formula_sum 'Ba12 Ir9.6 Nb2.4 O36'
_chemical_name_systematic
;
Barium iridium niobium oxide (12/9.6/2.4/36)
;
_space_group_IT_number 166
_symmetry_cell_setting trigonal
_symmetry_space_group_name_Hall '-R 3 2"'
_symmetry_space_group_name_H-M 'R -3 m :H'
_cell_angle_alpha 90
_cell_angle_beta 90
_cell_angle_gamma 120
_cell_formula_units_Z 1
_cell_length_a 5.7713(4)
_cell_length_b 5.7713(4)
_cell_length_c 28.70999(1000)
_cell_volume 828.2
_refine_ls_R_factor_all 0.091
_cod_original_sg_symbol_H-M 'R -3 m H'
_cod_database_code 2002871

loop_
_symmetry_equiv_pos_as_xyz
x,y,z
-y,x-y,z
y-x,-x,z
-y,-x,z
x,x-y,z
y-x,y,z
-x,-y,-z
y,y-x,-z
x-y,x,-z
y,x,-z
-x,y-x,-z
x-y,-y,-z
1/3+x,2/3+y,2/3+z
2/3+x,1/3+y,1/3+z
1/3-y,2/3+x-y,2/3+z
2/3-y,1/3+x-y,1/3+z
1/3-x+y,2/3-x,2/3+z
2/3-x+y,1/3-x,1/3+z
1/3-y,2/3-x,2/3+z
2/3-y,1/3-x,1/3+z
1/3+x,2/3+x-y,2/3+z
2/3+x,1/3+x-y,1/3+z
1/3-x+y,2/3+y,2/3+z
2/3-x+y,1/3+y,1/3+z
1/3-x,2/3-y,2/3-z
2/3-x,1/3-y,1/3-z
1/3+y,2/3-x+y,2/3-z
2/3+y,1/3-x+y,1/3-z
1/3+x-y,2/3+x,2/3-z
2/3+x-y,1/3+x,1/3-z
1/3+y,2/3+x,2/3-z
2/3+y,1/3+x,1/3-z
1/3-x,2/3-x+y,2/3-z
2/3-x,1/3-x+y,1/3-z
1/3+x-y,2/3-y,2/3-z
2/3+x-y,1/3-y,1/3-z

loop_
_atom_site_label
_atom_site_type_symbol
_atom_site_symmetry_multiplicity
_atom_site_Wyckoff_symbol
_atom_site_fract_x
_atom_site_fract_y
_atom_site_fract_z
_atom_site_occupancy
_atom_site_attached_hydrogens
_atom_site_calc_flag
Ba1 Ba2+ 6 c 0. 0. 0.1288(2) 1. 0 d
Ba2 Ba2+ 6 c 0. 0. 0.2860(2) 1. 0 d
Nb1 Nb5+ 3 a 0. 0. 0. 0.8 0 d
Ir1 Ir5+ 3 a 0. 0. 0. 0.2 0 d
Ir2 Ir4+ 3 b 0. 0. 0.5 1. 0 d
Ir3 Ir4+ 6 c 0. 0. 0.4114(1) 1. 0 d
O1 O2- 18 h 0.153(3) 0.847(3) 0.456(1) 1. 0 d
O2 O2- 18 h 0.170(3) 0.830(3) 0.627(1) 1. 0 d

loop_
_atom_type_symbol
_atom_type_oxidation_number
Ba2+ 2.000
Nb5+ 5.000
Ir5+ 5.000
Ir4+ 3.670
O2- -2.000
